data_1532438
loop_
_publ_author_name
'Zheng, C.'
'Mattausch, H.J.'
'Simon, A.'

_publ_section_title
;
 La5 M3 X (M = Sn, Bi; X = Cl, Br, I): exploring the limit of the (Mn5
 Si3)-type hosting lattice
;
_journal_name_full 'Journal of Alloys Compd.'
_journal_page_first 79
_journal_page_last 85
_journal_volume 347
_journal_year 2002
_chemical_formula_sum 'Br La5 Sn3'
_chemical_name_systematic 'La5 Sn3 Br'
_space_group_IT_number 193
_symmetry_space_group_name_Hall '-P 6c 2'
_symmetry_space_group_name_H-M 'P 63/m c m'
_cell_angle_alpha 90
_cell_angle_beta 90
_cell_angle_gamma 120
_cell_formula_units_Z 2
_cell_length_a 9.637
_cell_length_b 9.637
_cell_length_c 6.931
_cell_volume 557.456
_citation_journal_id_ASTM JALCEU
_cod_data_source_file Zheng_JALCEU_2002_594.cif
_cod_data_source_block Br1La5Sn3
_cod_original_cell_volume 557.4556
_cod_original_formula_sum 'Br1 La5 Sn3'
_cod_database_code 1532438

loop_
_symmetry_equiv_pos_as_xyz
x,y,z
x-y,x,z+1/2
-y,x-y,z
-x,-y,z+1/2
-x+y,-x,z
y,-x+y,z+1/2
-y,-x,-z
x-y,-y,-z+1/2
x,x-y,-z
y,x,-z+1/2
-x+y,y,-z
-x,-x+y,-z+1/2
-x,-y,-z
-x+y,-x,-z-1/2
y,-x+y,-z
x,y,-z-1/2
x-y,x,-z
-y,x-y,-z-1/2
y,x,z
-x+y,y,z-1/2
-x,-x+y,z
-y,-x,z-1/2
x-y,-y,z
x,x-y,z-1/2

loop_
_atom_site_label
_atom_site_type_symbol
_atom_site_fract_x
_atom_site_fract_y
_atom_site_fract_z
_atom_site_occupancy
_atom_site_U_iso_or_equiv
La1 La 0.2678 0 0.25 1 0.0
Sn1 Sn 0.3863 0.3863 0.25 1 0.0
Br1 Br 0 0 0 1 0.0
La2 La 0.3333 0.6667 0 1 0.0
